data_4088261
loop_
_publ_author_name
'Chang, Mu-Chieh'
'Otten, Edwin'

_publ_section_title
;
 Intramolecular Hydride Transfer Reactions in (Formazanate)Boron Dihydride
 Complexes
;
_journal_issue 4
_journal_name_full Organometallics
_journal_page_first 534
_journal_paper_doi 10.1021/acs.organomet.5b00968
_journal_volume 35
_journal_year 2016
_chemical_formula_sum 'C16 H17 B N3 O'
_chemical_formula_weight 278.13
_space_group_crystal_system monoclinic
_space_group_IT_number 15
_space_group_name_Hall '-C 2yc'
_space_group_name_H-M_alt 'C 1 2/c 1'
_atom_sites_solution_hydrogens mixed
_audit_creation_method SHELXL-2014/6
_cell_angle_alpha 90
_cell_angle_beta 113.0854(13)
_cell_angle_gamma 90
_cell_formula_units_Z 8
_cell_length_a 12.2629(5)
_cell_length_b 19.8344(9)
_cell_length_c 14.5639(8)
_cell_measurement_reflns_used 9974
_cell_measurement_temperature 100(2)
_cell_measurement_theta_max 28.415
_cell_measurement_theta_min 2.963
_cell_volume 3258.7(3)
_computing_structure_refinement 'SHELXL-2014/6 (Sheldrick, 2014)'
_diffrn_ambient_temperature 100(2)
_diffrn_measured_fraction_theta_full 0.998
_diffrn_measured_fraction_theta_max 0.993
_diffrn_measurement_device_type 'Bruker APEX-II CCD'
_diffrn_radiation_type MoK\a
_diffrn_radiation_wavelength 0.71073
_diffrn_reflns_av_R_equivalents 0.0227
_diffrn_reflns_av_unetI/netI 0.0086
_diffrn_reflns_Laue_measured_fraction_full 0.998
_diffrn_reflns_Laue_measured_fraction_max 0.993
_diffrn_reflns_limit_h_max 16
_diffrn_reflns_limit_h_min -16
_diffrn_reflns_limit_k_max 26
_diffrn_reflns_limit_k_min -26
_diffrn_reflns_limit_l_max 19
_diffrn_reflns_limit_l_min -19
_diffrn_reflns_number 69661
_diffrn_reflns_point_group_measured_fraction_full 0.998
_diffrn_reflns_point_group_measured_fraction_max 0.993
_diffrn_reflns_theta_full 25.242
_diffrn_reflns_theta_max 28.440
_diffrn_reflns_theta_min 2.963
_exptl_absorpt_coefficient_mu 0.072
_exptl_absorpt_correction_T_max 0.7457
_exptl_absorpt_correction_T_min 0.7156
_exptl_absorpt_correction_type multi-scan
_exptl_absorpt_process_details 'SADABS (Sheldrick,1996)'
_exptl_crystal_colour colorless
_exptl_crystal_density_diffrn 1.134
_exptl_crystal_description block
_exptl_crystal_F_000 1176
_exptl_crystal_size_max 0.370
_exptl_crystal_size_mid 0.310
_exptl_crystal_size_min 0.280
_refine_diff_density_max 0.400
_refine_diff_density_min -0.285
_refine_diff_density_rms 0.075
_refine_ls_extinction_method none
_refine_ls_goodness_of_fit_ref 1.076
_refine_ls_hydrogen_treatment mixed
_refine_ls_matrix_type full
_refine_ls_number_parameters 196
_refine_ls_number_reflns 4090
_refine_ls_number_restraints 0
_refine_ls_restrained_S_all 1.076
_refine_ls_R_factor_all 0.0541
_refine_ls_R_factor_gt 0.0490
_refine_ls_shift/su_max 0.000
_refine_ls_shift/su_mean 0.000
_refine_ls_structure_factor_coef Fsqd
_refine_ls_weighting_details 'w=1/[\s^2^(Fo^2^)+(0.0863P)^2^+4.2507P] where P=(Fo^2^+2Fc^2^)/3'
_refine_ls_weighting_scheme calc
_refine_ls_wR_factor_gt 0.1485
_refine_ls_wR_factor_ref 0.1548
_reflns_Friedel_coverage 0.000
_reflns_number_gt 3678
_reflns_number_total 4090
_reflns_threshold_expression 'I > 2\s(I)'
_cod_data_source_file om5b00968_si_001.cif
_cod_data_source_block mo_molan323_0ma_sq
_cod_original_sg_symbol_H-M 'C 2/c'
_cod_database_code 4088261
_shelx_space_group_comment
;
The symmetry employed for this shelxl refinement is uniquely defined
by the following loop, which should always be used as a source of
symmetry information in preference to the above space-group names.
They are only intended as comments.
;
_shelx_estimated_absorpt_t_min 0.974
_shelx_estimated_absorpt_t_max 0.980
_shelxl_version_number 2014/6

loop_
_space_group_symop_operation_xyz
'x, y, z'
'-x, y, -z+1/2'
'x+1/2, y+1/2, z'
'-x+1/2, y+1/2, -z+1/2'
'-x, -y, -z'
'x, -y, z-1/2'
'-x+1/2, -y+1/2, -z'
'x+1/2, -y+1/2, z-1/2'

loop_
_atom_site_label
_atom_site_type_symbol
_atom_site_fract_x
_atom_site_fract_y
_atom_site_fract_z
_atom_site_U_iso_or_equiv
_atom_site_adp_type
_atom_site_occupancy
_atom_site_site_symmetry_order
_atom_site_calc_flag
_atom_site_refinement_flags_posn
_atom_site_refinement_flags_adp
_atom_site_refinement_flags_occupancy
N1 N 0.60900(9) 0.34511(5) 0.13885(8) 0.0135(2) Uani 1 1 d . . .
H100 H 0.5576(18) 0.4931(11) 0.1912(14) 0.027(5) Uiso 1 1 d . . .
N2 N 0.65335(10) 0.38775(5) 0.08493(8) 0.0136(2) Uani 1 1 d . . .
N3 N 0.57516(10) 0.45247(5) 0.17123(8) 0.0134(2) Uani 1 1 d . . .
C8 C 0.66914(11) 0.50801(6) 0.06422(9) 0.0130(2) Uani 1 1 d . . .
C7 C 0.63273(11) 0.44923(6) 0.10645(9) 0.0127(2) Uani 1 1 d . . .
C12 C 0.77666(12) 0.55311(7) -0.03064(10) 0.0186(3) Uani 1 1 d . . .
H12 H 0.8262 0.5458 -0.0661 0.022 Uiso 1 1 calc R U .
C13 C 0.74294(12) 0.49864(7) 0.01218(10) 0.0171(3) Uani 1 1 d . . .
H13 H 0.7701 0.4547 0.0062 0.021 Uiso 1 1 calc R U .
C9 C 0.63124(11) 0.57314(7) 0.07283(10) 0.0156(3) Uani 1 1 d . . .
H9 H 0.5815 0.5804 0.1081 0.019 Uiso 1 1 calc R U .
C10 C 0.66581(12) 0.62754(7) 0.02998(10) 0.0169(3) Uani 1 1 d . . .
H10 H 0.6392 0.6716 0.0365 0.020 Uiso 1 1 calc R U .
C11 C 0.73883(12) 0.61856(7) -0.02235(10) 0.0161(3) Uani 1 1 d . . .
C5 C 0.62030(12) 0.18198(7) 0.01839(10) 0.0192(3) Uani 1 1 d . . .
H5 H 0.6311 0.1657 -0.0388 0.023 Uiso 1 1 calc R U .
C2 C 0.59693(13) 0.22967(7) 0.18877(11) 0.0190(3) Uani 1 1 d . . .
H2 H 0.5918 0.2456 0.2485 0.023 Uiso 1 1 calc R U .
C4 C 0.60129(12) 0.13660(7) 0.08311(11) 0.0203(3) Uani 1 1 d . . .
H4 H 0.5952 0.0897 0.0689 0.024 Uiso 1 1 calc R U .
C1 C 0.61010(11) 0.27539(6) 0.12098(9) 0.0137(2) Uani 1 1 d . . .
C6 C 0.62380(11) 0.25123(7) 0.03611(10) 0.0164(3) Uani 1 1 d . . .
H6 H 0.6355 0.2818 -0.0094 0.020 Uiso 1 1 calc R U .
C14 C 0.77660(13) 0.67721(7) -0.06863(11) 0.0218(3) Uani 1 1 d . . .
H14A H 0.7781 0.6633 -0.1327 0.033 Uiso 1 1 calc R U .
H14B H 0.8559 0.6920 -0.0239 0.033 Uiso 1 1 calc R U .
H14C H 0.7204 0.7144 -0.0794 0.033 Uiso 1 1 calc R U .
C3 C 0.59135(13) 0.16082(7) 0.16911(11) 0.0219(3) Uani 1 1 d . . .
H3 H 0.5806 0.1301 0.2149 0.026 Uiso 1 1 calc R U .
B1 B 0.55557(12) 0.38438(7) 0.19321(10) 0.0135(3) Uani 1 1 d . . .
O1 O 0.5000 0.35788(7) 0.2500 0.0158(3) Uani 1 2 d S T P
O2 O 1.0000 0.07553(7) 0.2500 0.0157(3) Uani 1 2 d S T P
C15 C 0.89857(12) 0.11805(7) 0.19572(10) 0.0192(3) Uani 1 1 d . . .
H15A H 0.8276 0.1024 0.2061 0.023 Uiso 1 1 calc R U .
H15B H 0.8811 0.1173 0.1234 0.023 Uiso 1 1 calc R U .
C16 C 0.93322(14) 0.18853(7) 0.23761(11) 0.0233(3) Uani 1 1 d . . .
H16A H 0.9165 0.1956 0.2981 0.028 Uiso 1 1 calc R U .
H16B H 0.8918 0.2234 0.1875 0.028 Uiso 1 1 calc R U .

loop_
_atom_site_aniso_label
_atom_site_aniso_U_11
_atom_site_aniso_U_22
_atom_site_aniso_U_33
_atom_site_aniso_U_23
_atom_site_aniso_U_13
_atom_site_aniso_U_12
N1 0.0177(5) 0.0118(5) 0.0147(5) 0.0011(4) 0.0105(4) 0.0007(4)
N2 0.0156(5) 0.0140(5) 0.0146(5) 0.0011(4) 0.0094(4) -0.0001(4)
N3 0.0176(5) 0.0121(5) 0.0145(5) -0.0010(4) 0.0106(4) 0.0004(4)
C8 0.0137(5) 0.0141(6) 0.0128(5) 0.0002(4) 0.0068(4) -0.0011(4)
C7 0.0126(5) 0.0146(6) 0.0126(5) 0.0007(4) 0.0070(4) 0.0005(4)
C12 0.0207(6) 0.0191(6) 0.0224(6) 0.0002(5) 0.0154(5) -0.0003(5)
C13 0.0191(6) 0.0158(6) 0.0214(6) 0.0000(5) 0.0134(5) 0.0010(5)
C9 0.0179(6) 0.0162(6) 0.0163(6) -0.0011(5) 0.0107(5) 0.0000(5)
C10 0.0197(6) 0.0137(6) 0.0201(6) -0.0003(5) 0.0109(5) 0.0001(5)
C11 0.0169(6) 0.0164(6) 0.0167(6) 0.0006(4) 0.0082(5) -0.0027(4)
C5 0.0219(6) 0.0184(6) 0.0194(6) -0.0043(5) 0.0102(5) 0.0021(5)
C2 0.0267(7) 0.0154(6) 0.0207(6) 0.0011(5) 0.0154(5) 0.0030(5)
C4 0.0202(6) 0.0147(6) 0.0285(7) -0.0032(5) 0.0122(5) 0.0011(5)
C1 0.0140(5) 0.0130(6) 0.0157(6) -0.0005(4) 0.0073(4) 0.0017(4)
C6 0.0191(6) 0.0165(6) 0.0160(6) -0.0001(5) 0.0094(5) 0.0021(5)
C14 0.0251(7) 0.0191(6) 0.0258(7) 0.0031(5) 0.0150(6) -0.0030(5)
C3 0.0284(7) 0.0143(6) 0.0295(7) 0.0024(5) 0.0185(6) 0.0023(5)
B1 0.0161(6) 0.0132(6) 0.0137(6) -0.0002(5) 0.0085(5) 0.0002(5)
O1 0.0226(6) 0.0134(6) 0.0180(6) 0.000 0.0150(5) 0.000
O2 0.0158(6) 0.0134(6) 0.0181(6) 0.000 0.0069(5) 0.000
C15 0.0171(6) 0.0211(6) 0.0175(6) 0.0019(5) 0.0049(5) 0.0031(5)
C16 0.0321(8) 0.0180(6) 0.0211(7) 0.0021(5) 0.0118(6) 0.0066(5)

loop_
_atom_type_symbol
_atom_type_description
_atom_type_scat_dispersion_real
_atom_type_scat_dispersion_imag
_atom_type_scat_source
C C 0.0033 0.0016 'International Tables Vol C Tables 4.2.6.8 and 6.1.1.4'
H H 0.0000 0.0000 'International Tables Vol C Tables 4.2.6.8 and 6.1.1.4'
B B 0.0013 0.0007 'International Tables Vol C Tables 4.2.6.8 and 6.1.1.4'
N N 0.0061 0.0033 'International Tables Vol C Tables 4.2.6.8 and 6.1.1.4'
O O 0.0106 0.0060 'International Tables Vol C Tables 4.2.6.8 and 6.1.1.4'

loop_
_geom_angle_atom_site_label_1
_geom_angle_atom_site_label_2
_geom_angle_atom_site_label_3
_geom_angle
_geom_angle_site_symmetry_1
_geom_angle_site_symmetry_3
N2 N1 C1 117.08(10) . .
N2 N1 B1 110.02(10) . .
C1 N1 B1 132.28(11) . .
C7 N2 N1 105.92(10) . .
C7 N3 B1 106.51(10) . .
C9 C8 C13 118.67(11) . .
C9 C8 C7 122.09(11) . .
C13 C8 C7 119.23(11) . .
N2 C7 N3 113.89(11) . .
N2 C7 C8 121.41(11) . .
N3 C7 C8 124.71(11) . .
C13 C12 C11 121.03(12) . .
C12 C13 C8 120.56(12) . .
C10 C9 C8 120.41(11) . .
C9 C10 C11 121.24(12) . .
C10 C11 C12 118.08(12) . .
C10 C11 C14 121.44(12) . .
C12 C11 C14 120.49(12) . .
C4 C5 C6 120.94(12) . .
C3 C2 C1 120.13(12) . .
C5 C4 C3 119.02(13) . .
C2 C1 C6 119.39(12) . .
C2 C1 N1 119.68(11) . .
C6 C1 N1 120.94(11) . .
C5 C6 C1 119.75(12) . .
C4 C3 C2 120.65(13) . .
O1 B1 N3 131.79(12) . .
O1 B1 N1 124.60(12) . .
N3 B1 N1 103.61(10) . .
B1 O1 B1 134.75(15) 2_655 .
C15 O2 C15 109.06(14) . 2_755
O2 C15 C16 105.71(11) . .
C15 C16 C16 101.51(9) . 2_755

loop_
_geom_bond_atom_site_label_1
_geom_bond_atom_site_label_2
_geom_bond_distance
_geom_bond_site_symmetry_2
N1 N2 1.4010(14) .
N1 C1 1.4081(16) .
N1 B1 1.4386(16) .
N2 C7 1.3081(16) .
N3 C7 1.3839(15) .
N3 B1 1.4299(17) .
C8 C9 1.3951(17) .
C8 C13 1.4020(16) .
C8 C7 1.4671(17) .
C12 C13 1.3892(18) .
C12 C11 1.3995(18) .
C9 C10 1.3930(18) .
C10 C11 1.3963(17) .
C11 C14 1.5057(18) .
C5 C4 1.388(2) .
C5 C6 1.3951(18) .
C2 C3 1.3916(19) .
C2 C1 1.3958(18) .
C4 C3 1.3907(19) .
C1 C6 1.3959(17) .
B1 O1 1.3662(14) .
O1 B1 1.3661(14) 2_655
O2 C15 1.4533(15) .
O2 C15 1.4533(15) 2_755
C15 C16 1.518(2) .
C16 C16 1.533(3) 2_755
